data_4502716
loop_
_publ_author_name
'Xiao, Ze-Yun'
'Zhao, Xin'
'Jiang, Xi-Kui'
'Li, Zhan-Ting'

_publ_section_title
;
 Construction of microbelts through the coassembly of a disclike molecule
 and primary alkyl ammoniums: a noncovalent strategy to mimic covalently
 bonded pi-core alkyl chain structure.
;
_journal_issue 16
_journal_name_full 'Langmuir : the ACS journal of surfaces and colloids'
_journal_page_first 13048
_journal_page_last 13051
_journal_paper_doi 10.1021/la1022104
_journal_volume 26
_journal_year 2010
_chemical_formula_sum 'C44 H26 Cl6 N12'
_chemical_formula_weight 935.47
_chemical_name_systematic
; 
 ? 
;
_space_group_IT_number 19
_symmetry_cell_setting orthorhombic
_symmetry_space_group_name_Hall 'P 2ac 2ab'
_symmetry_space_group_name_H-M 'P 21 21 21'
_atom_sites_solution_hydrogens geom
_atom_sites_solution_primary direct
_atom_sites_solution_secondary difmap
_audit_creation_method SHELXL-97
_cell_angle_alpha 90.00
_cell_angle_beta 90.00
_cell_angle_gamma 90.00
_cell_formula_units_Z 4
_cell_length_a 11.7909(10)
_cell_length_b 16.0700(14)
_cell_length_c 22.9043(19)
_cell_measurement_reflns_used 4927
_cell_measurement_temperature 293(2)
_cell_measurement_theta_max 46.214
_cell_measurement_theta_min 4.368
_cell_volume 4339.9(6)
_computing_cell_refinement 'Bruker SMART'
_computing_data_collection 'Bruker SMART'
_computing_data_reduction 'Bruker SHELXTL'
_computing_molecular_graphics 'Bruker SHELXTL'
_computing_publication_material 'Bruker SHELXTL'
_computing_structure_refinement 'SHELXL-97 (Sheldrick, 1997)'
_computing_structure_solution 'SHELXS-97 (Sheldrick, 1990)'
_diffrn_ambient_temperature 293(2)
_diffrn_measured_fraction_theta_full 1.000
_diffrn_measured_fraction_theta_max 1.000
_diffrn_measurement_device_type 'CCD area detector'
_diffrn_measurement_method 'phi and omega scans'
_diffrn_radiation_monochromator graphite
_diffrn_radiation_source 'fine-focus sealed tube'
_diffrn_radiation_type MoK\a
_diffrn_radiation_wavelength 0.71073
_diffrn_reflns_av_R_equivalents 0.0597
_diffrn_reflns_av_sigmaI/netI 0.0673
_diffrn_reflns_limit_h_max 11
_diffrn_reflns_limit_h_min -14
_diffrn_reflns_limit_k_max 18
_diffrn_reflns_limit_k_min -19
_diffrn_reflns_limit_l_max 22
_diffrn_reflns_limit_l_min -27
_diffrn_reflns_number 22668
_diffrn_reflns_theta_full 25.50
_diffrn_reflns_theta_max 25.50
_diffrn_reflns_theta_min 1.55
_exptl_absorpt_coefficient_mu 0.445
_exptl_absorpt_correction_T_max 1.0000
_exptl_absorpt_correction_T_min 0.8179
_exptl_absorpt_correction_type empirical
_exptl_absorpt_process_details sadabs
_exptl_crystal_colour yellow
_exptl_crystal_density_diffrn 1.432
_exptl_crystal_density_method 'not measured'
_exptl_crystal_description prismatic
_exptl_crystal_F_000 1904
_exptl_crystal_size_max 0.465
_exptl_crystal_size_mid 0.453
_exptl_crystal_size_min 0.387
_refine_diff_density_max 0.324
_refine_diff_density_min -0.369
_refine_diff_density_rms 0.056
_refine_ls_abs_structure_details 'Flack H D (1983), Acta Cryst. A39, 876-881'
_refine_ls_abs_structure_Flack -0.01(8)
_refine_ls_extinction_method none
_refine_ls_goodness_of_fit_ref 1.055
_refine_ls_hydrogen_treatment constr
_refine_ls_matrix_type full
_refine_ls_number_parameters 559
_refine_ls_number_reflns 8080
_refine_ls_number_restraints 0
_refine_ls_restrained_S_all 1.055
_refine_ls_R_factor_all 0.0989
_refine_ls_R_factor_gt 0.0723
_refine_ls_shift/su_max 0.000
_refine_ls_shift/su_mean 0.000
_refine_ls_structure_factor_coef Fsqd
_refine_ls_weighting_details 'calc w=1/[\s^2^(Fo^2^)+(0.0914P)^2^+0.0000P] where P=(Fo^2^+2Fc^2^)/3'
_refine_ls_weighting_scheme calc
_refine_ls_wR_factor_gt 0.1664
_refine_ls_wR_factor_ref 0.1797
_reflns_number_gt 5888
_reflns_number_total 8080
_reflns_threshold_expression >2sigma(I)
_cod_data_source_file la1022104_si_001.cif
_cod_data_source_block cd28569
_cod_depositor_comments
;
The following automatic conversions were performed:

'_symmetry_cell_setting' value 'Orthorhombic' changed to
'orthorhombic' according to
/home/saulius/struct/CIF-dictionaries/cif_core.dic dictionary named
'cif_core.dic' version 2.4.2 from 2011-04-26.

Automatic conversion script
Id: cif_fix_values 1715 2011-07-08 13:25:40Z adriana 
;
_cod_original_sg_symbol_H-M P2(1)2(1)2(1)
_cod_database_code 4502716

loop_
_symmetry_equiv_pos_as_xyz
'x, y, z'
'-x+1/2, -y, z+1/2'
'-x, y+1/2, -z+1/2'
'x+1/2, -y+1/2, -z'

loop_
_atom_site_label
_atom_site_type_symbol
_atom_site_fract_x
_atom_site_fract_y
_atom_site_fract_z
_atom_site_U_iso_or_equiv
_atom_site_adp_type
_atom_site_occupancy
_atom_site_symmetry_multiplicity
_atom_site_calc_flag
_atom_site_refinement_flags
Cl1 Cl 0.7853(2) 0.57248(18) 1.01057(13) 0.1593(13) Uani 1 1 d .
Cl2 Cl 0.75465(19) 0.54891(13) 0.88725(10) 0.1063(7) Uani 1 1 d .
Cl3 Cl 0.5971(2) 0.47592(13) 0.96839(9) 0.1157(8) Uani 1 1 d .
Cl4 Cl 0.8721(2) 0.14102(11) 0.93126(8) 0.0990(7) Uani 1 1 d .
Cl5 Cl 0.8689(2) 0.16346(12) 1.05519(9) 0.1144(8) Uani 1 1 d .
Cl6 Cl 0.68929(17) 0.22953(12) 0.98568(9) 0.0883(6) Uani 1 1 d .
N1 N 0.0996(3) 0.4773(2) 0.85487(15) 0.0332(8) Uani 1 1 d .
N2 N -0.0515(3) 0.3782(2) 0.91833(15) 0.0320(8) Uani 1 1 d .
N3 N -0.0596(3) 0.3914(2) 1.03936(15) 0.0315(8) Uani 1 1 d .
N4 N 0.0931(3) 0.4959(2) 1.09621(14) 0.0323(8) Uani 1 1 d .
N5 N 0.2538(3) 0.5816(2) 1.03470(14) 0.0330(8) Uani 1 1 d .
N6 N 0.2587(3) 0.5737(2) 0.91281(14) 0.0307(8) Uani 1 1 d .
N7 N -0.0948(3) 0.4526(3) 0.74360(17) 0.0524(11) Uani 1 1 d .
N8 N -0.0807(4) 0.2721(3) 0.78883(17) 0.0517(11) Uani 1 1 d .
N9 N -0.1099(4) 0.3053(2) 1.17241(17) 0.0463(10) Uani 1 1 d .
N10 N -0.1035(3) 0.4992(2) 1.20505(16) 0.0416(9) Uani 1 1 d .
N11 N 0.5111(3) 0.6865(3) 1.02090(18) 0.0511(11) Uani 1 1 d .
N12 N 0.3850(5) 0.7615(2) 0.9167(2) 0.0658(15) Uani 1 1 d .
C1 C 0.1022(4) 0.4764(2) 0.91413(17) 0.0298(9) Uani 1 1 d .
C2 C 0.0218(4) 0.4292(3) 0.9452(2) 0.0347(10) Uani 1 1 d .
C3 C 0.0189(4) 0.4342(2) 1.00914(17) 0.0304(10) Uani 1 1 d .
C4 C 0.0967(4) 0.4855(2) 1.03789(18) 0.0312(10) Uani 1 1 d .
C5 C 0.1822(4) 0.5327(3) 1.00522(18) 0.0307(9) Uani 1 1 d .
C6 C 0.1840(4) 0.5269(2) 0.94427(19) 0.0312(10) Uani 1 1 d .
C7 C 0.0214(4) 0.4329(3) 0.82809(19) 0.0351(10) Uani 1 1 d .
C8 C -0.0518(4) 0.3780(3) 0.8605(2) 0.0336(10) Uani 1 1 d .
C9 C -0.0630(4) 0.4016(2) 1.09593(18) 0.0289(9) Uani 1 1 d .
C10 C 0.0129(4) 0.4566(2) 1.12457(18) 0.0310(10) Uani 1 1 d .
C11 C 0.3257(4) 0.6275(3) 1.00481(19) 0.0336(10) Uani 1 1 d .
C12 C 0.3270(4) 0.6237(2) 0.94196(17) 0.0278(9) Uani 1 1 d .
C13 C 0.0120(4) 0.4448(3) 0.76387(19) 0.0373(11) Uani 1 1 d .
C14 C 0.1051(4) 0.4477(3) 0.7290(2) 0.0494(13) Uani 1 1 d .
H14 H 0.1772 0.4414 0.7448 0.059 Uiso 1 1 calc R
C15 C 0.0913(5) 0.4602(3) 0.6697(2) 0.0530(13) Uani 1 1 d .
H15 H 0.1541 0.4621 0.6452 0.064 Uiso 1 1 calc R
C16 C -0.0163(5) 0.4699(4) 0.6473(2) 0.0585(15) Uani 1 1 d .
H16 H -0.0283 0.4786 0.6076 0.070 Uiso 1 1 calc R
C17 C -0.1054(5) 0.4660(4) 0.6861(2) 0.0629(16) Uani 1 1 d .
H17 H -0.1782 0.4732 0.6713 0.076 Uiso 1 1 calc R
C18 C -0.1297(4) 0.3182(3) 0.8302(2) 0.0399(11) Uani 1 1 d .
C19 C -0.2414(5) 0.3122(3) 0.8466(2) 0.0559(14) Uani 1 1 d .
H19 H -0.2702 0.3450 0.8766 0.067 Uiso 1 1 calc R
C20 C -0.3105(6) 0.2555(4) 0.8170(3) 0.077(2) Uani 1 1 d .
H20 H -0.3871 0.2501 0.8260 0.093 Uiso 1 1 calc R
C21 C -0.2607(8) 0.2075(4) 0.7736(3) 0.090(3) Uani 1 1 d .
H21 H -0.3036 0.1689 0.7530 0.108 Uiso 1 1 calc R
C22 C -0.1484(7) 0.2175(4) 0.7614(3) 0.077(2) Uani 1 1 d .
H22 H -0.1167 0.1845 0.7324 0.092 Uiso 1 1 calc R
C23 C -0.1484(4) 0.3514(3) 1.12867(19) 0.0358(11) Uani 1 1 d .
C24 C -0.2611(4) 0.3523(3) 1.1128(2) 0.0447(12) Uani 1 1 d .
H24 H -0.2854 0.3843 1.0813 0.054 Uiso 1 1 calc R
C25 C -0.3372(5) 0.3054(4) 1.1441(2) 0.0606(15) Uani 1 1 d .
H25 H -0.4139 0.3060 1.1346 0.073 Uiso 1 1 calc R
C26 C -0.2983(5) 0.2576(4) 1.1896(2) 0.0595(16) Uani 1 1 d .
H26 H -0.3473 0.2251 1.2118 0.071 Uiso 1 1 calc R
C27 C -0.1850(5) 0.2598(3) 1.2008(2) 0.0585(15) Uani 1 1 d .
H27 H -0.1583 0.2264 1.2310 0.070 Uiso 1 1 calc R
C28 C 0.0014(4) 0.4815(2) 1.18701(17) 0.0309(10) Uani 1 1 d .
C29 C 0.0976(4) 0.4930(3) 1.22179(19) 0.0384(11) Uani 1 1 d .
H29 H 0.1693 0.4791 1.2080 0.046 Uiso 1 1 calc R
C30 C 0.0836(5) 0.5255(3) 1.2770(2) 0.0524(14) Uani 1 1 d .
H30 H 0.1457 0.5330 1.3014 0.063 Uiso 1 1 calc R
C31 C -0.0234(5) 0.5465(3) 1.2954(2) 0.0490(13) Uani 1 1 d .
H31 H -0.0348 0.5703 1.3319 0.059 Uiso 1 1 calc R
C32 C -0.1135(5) 0.5316(3) 1.2587(2) 0.0498(13) Uani 1 1 d .
H32 H -0.1859 0.5449 1.2720 0.060 Uiso 1 1 calc R
C33 C 0.4036(4) 0.6803(3) 1.03917(18) 0.0377(10) Uani 1 1 d .
C34 C 0.3639(5) 0.7201(3) 1.0880(2) 0.0517(14) Uani 1 1 d .
H34 H 0.2882 0.7155 1.0990 0.062 Uiso 1 1 calc R
C35 C 0.4392(6) 0.7673(4) 1.1208(3) 0.0706(18) Uani 1 1 d .
H35 H 0.4148 0.7938 1.1546 0.085 Uiso 1 1 calc R
C36 C 0.5488(6) 0.7747(4) 1.1032(3) 0.0733(19) Uani 1 1 d .
H36 H 0.6008 0.8066 1.1240 0.088 Uiso 1 1 calc R
C37 C 0.5797(5) 0.7322(4) 1.0524(2) 0.0640(17) Uani 1 1 d .
H37 H 0.6546 0.7366 1.0401 0.077 Uiso 1 1 calc R
C38 C 0.3975(4) 0.6817(3) 0.90611(17) 0.0319(10) Uani 1 1 d .
C39 C 0.4707(5) 0.6513(3) 0.8648(2) 0.0593(15) Uani 1 1 d .
H39 H 0.4779 0.5943 0.8588 0.071 Uiso 1 1 calc R
C40 C 0.5329(7) 0.7066(4) 0.8324(3) 0.088(2) Uani 1 1 d .
H40 H 0.5823 0.6876 0.8037 0.105 Uiso 1 1 calc R
C41 C 0.5216(6) 0.7897(3) 0.8428(3) 0.075(2) Uani 1 1 d .
H41 H 0.5630 0.8287 0.8217 0.090 Uiso 1 1 calc R
C42 C 0.4479(7) 0.8135(4) 0.8851(3) 0.086(2) Uani 1 1 d .
H42 H 0.4408 0.8701 0.8925 0.104 Uiso 1 1 calc R
C43 C 0.6890(7) 0.5614(4) 0.9542(3) 0.092(2) Uani 1 1 d .
H43 H 0.6428 0.6121 0.9525 0.111 Uiso 1 1 calc R
C44 C 0.8347(5) 0.2085(3) 0.9884(3) 0.0616(16) Uani 1 1 d .
H44 H 0.8767 0.2608 0.9841 0.074 Uiso 1 1 calc R

loop_
_atom_site_aniso_label
_atom_site_aniso_U_11
_atom_site_aniso_U_22
_atom_site_aniso_U_33
_atom_site_aniso_U_23
_atom_site_aniso_U_13
_atom_site_aniso_U_12
Cl1 0.142(2) 0.147(2) 0.189(3) -0.0734(19) -0.104(2) 0.0579(18)
Cl2 0.0929(15) 0.0935(14) 0.1323(17) -0.0167(12) 0.0094(13) 0.0008(12)
Cl3 0.158(2) 0.0888(13) 0.0998(14) 0.0016(11) -0.0025(15) -0.0323(14)
Cl4 0.1280(18) 0.0755(11) 0.0936(13) -0.0035(9) 0.0379(12) 0.0088(12)
Cl5 0.168(2) 0.0789(12) 0.0967(14) -0.0028(10) -0.0068(14) 0.0353(14)
Cl6 0.0692(11) 0.0852(12) 0.1104(14) -0.0080(10) 0.0155(10) -0.0241(9)
N1 0.029(2) 0.0353(19) 0.035(2) -0.0011(15) 0.0030(17) -0.0057(17)
N2 0.026(2) 0.0316(19) 0.038(2) 0.0055(15) -0.0034(16) -0.0030(16)
N3 0.026(2) 0.0312(18) 0.037(2) 0.0051(15) -0.0036(16) -0.0028(15)
N4 0.035(2) 0.0257(17) 0.037(2) 0.0027(14) 0.0051(17) -0.0004(16)
N5 0.033(2) 0.0315(18) 0.034(2) -0.0032(15) -0.0005(17) 0.0014(17)
N6 0.028(2) 0.0269(17) 0.0371(19) -0.0009(14) 0.0058(16) -0.0078(16)
N7 0.035(2) 0.075(3) 0.048(2) 0.011(2) -0.006(2) 0.007(2)
N8 0.062(3) 0.051(2) 0.042(2) -0.003(2) -0.005(2) -0.011(2)
N9 0.044(2) 0.046(2) 0.049(2) 0.0163(19) -0.014(2) -0.014(2)
N10 0.033(2) 0.047(2) 0.045(2) 0.0041(18) 0.0073(19) 0.0054(19)
N11 0.035(2) 0.063(3) 0.056(2) -0.003(2) 0.004(2) -0.024(2)
N12 0.079(4) 0.031(2) 0.088(3) 0.007(2) 0.045(3) -0.004(2)
C1 0.028(2) 0.028(2) 0.034(2) 0.0041(16) 0.0010(19) 0.0033(19)
C2 0.022(2) 0.029(2) 0.053(3) 0.0060(19) -0.002(2) 0.0000(19)
C3 0.028(2) 0.028(2) 0.035(3) 0.0048(17) -0.0022(19) 0.004(2)
C4 0.027(2) 0.025(2) 0.041(3) 0.0021(17) 0.003(2) 0.0007(18)
C5 0.026(2) 0.028(2) 0.038(2) 0.0002(17) 0.0022(19) -0.0023(19)
C6 0.026(2) 0.024(2) 0.043(3) 0.0025(17) 0.004(2) 0.0025(19)
C7 0.028(2) 0.040(2) 0.038(2) -0.0061(19) -0.003(2) 0.003(2)
C8 0.025(2) 0.030(2) 0.046(3) 0.0065(19) -0.005(2) -0.0012(19)
C9 0.024(2) 0.027(2) 0.036(2) 0.0042(17) -0.0049(19) 0.0062(18)
C10 0.025(2) 0.0228(19) 0.045(3) 0.0091(17) 0.007(2) 0.0015(18)
C11 0.030(3) 0.029(2) 0.042(3) 0.0016(18) 0.010(2) -0.0018(19)
C12 0.024(2) 0.027(2) 0.033(2) 0.0055(17) 0.0044(18) 0.0003(18)
C13 0.037(3) 0.036(2) 0.038(3) 0.0038(19) -0.007(2) -0.011(2)
C14 0.035(3) 0.067(3) 0.046(3) -0.001(2) -0.002(2) -0.014(3)
C15 0.050(3) 0.067(3) 0.042(3) 0.000(2) 0.007(3) -0.012(3)
C16 0.064(4) 0.081(4) 0.031(3) 0.010(3) -0.005(3) -0.009(3)
C17 0.039(3) 0.091(4) 0.059(3) 0.021(3) -0.008(3) 0.009(3)
C18 0.033(3) 0.037(2) 0.050(3) 0.012(2) -0.011(2) -0.007(2)
C19 0.041(3) 0.051(3) 0.075(4) 0.013(3) -0.008(3) -0.011(3)
C20 0.045(4) 0.072(4) 0.115(6) 0.037(4) -0.031(4) -0.032(3)
C21 0.114(7) 0.069(4) 0.087(5) 0.007(4) -0.046(5) -0.047(5)
C22 0.098(6) 0.072(4) 0.060(4) -0.014(3) -0.013(4) -0.033(4)
C23 0.032(3) 0.034(2) 0.041(3) 0.0015(19) 0.002(2) -0.011(2)
C24 0.033(3) 0.052(3) 0.049(3) 0.013(2) -0.004(2) 0.000(2)
C25 0.038(3) 0.073(4) 0.070(4) -0.002(3) 0.007(3) -0.020(3)
C26 0.066(4) 0.071(4) 0.041(3) 0.012(3) -0.002(3) -0.035(3)
C27 0.072(4) 0.048(3) 0.056(3) 0.019(3) -0.018(3) -0.024(3)
C28 0.037(3) 0.027(2) 0.029(2) 0.0010(16) 0.001(2) 0.0045(19)
C29 0.032(3) 0.041(2) 0.042(3) 0.007(2) 0.003(2) -0.007(2)
C30 0.043(3) 0.071(4) 0.043(3) 0.007(3) -0.002(2) -0.015(3)
C31 0.059(4) 0.058(3) 0.031(3) -0.002(2) 0.002(2) 0.002(3)
C32 0.044(3) 0.065(3) 0.040(3) -0.004(2) 0.012(2) 0.007(3)
C33 0.038(3) 0.040(2) 0.034(2) -0.0002(19) 0.002(2) -0.015(2)
C34 0.041(3) 0.068(3) 0.046(3) -0.008(3) 0.005(2) -0.014(3)
C35 0.078(5) 0.076(4) 0.058(4) -0.021(3) 0.012(3) -0.035(4)
C36 0.069(5) 0.087(4) 0.063(4) 0.001(3) -0.013(3) -0.047(4)
C37 0.049(4) 0.085(4) 0.058(3) -0.007(3) 0.006(3) -0.034(3)
C38 0.028(2) 0.033(2) 0.035(2) 0.0017(18) -0.001(2) -0.004(2)
C39 0.079(4) 0.034(3) 0.064(3) 0.002(2) 0.026(3) -0.007(3)
C40 0.106(6) 0.074(4) 0.083(4) 0.008(3) 0.069(4) 0.000(4)
C41 0.093(5) 0.052(3) 0.080(4) 0.015(3) 0.040(4) -0.017(3)
C42 0.126(6) 0.033(3) 0.100(5) -0.002(3) 0.055(5) -0.020(4)
C43 0.098(5) 0.065(4) 0.114(6) -0.021(4) -0.039(5) 0.010(4)
C44 0.057(4) 0.042(3) 0.086(4) 0.008(3) 0.004(3) -0.008(3)

loop_
_atom_type_symbol
_atom_type_description
_atom_type_scat_dispersion_real
_atom_type_scat_dispersion_imag
_atom_type_scat_source
C C 0.0033 0.0016 'International Tables Vol C Tables 4.2.6.8 and 6.1.1.4'
H H 0.0000 0.0000 'International Tables Vol C Tables 4.2.6.8 and 6.1.1.4'
N N 0.0061 0.0033 'International Tables Vol C Tables 4.2.6.8 and 6.1.1.4'
Cl Cl 0.1484 0.1585 'International Tables Vol C Tables 4.2.6.8 and 6.1.1.4'

loop_
_geom_angle_atom_site_label_1
_geom_angle_atom_site_label_2
_geom_angle_atom_site_label_3
_geom_angle
C7 N1 C1 118.4(4)
C8 N2 C2 117.6(4)
C9 N3 C3 117.9(4)
C10 N4 C4 117.0(4)
C11 N5 C5 118.3(3)
C12 N6 C6 117.6(3)
C17 N7 C13 116.1(4)
C18 N8 C22 116.0(5)
C27 N9 C23 116.8(4)
C28 N10 C32 116.6(4)
C37 N11 C33 117.0(4)
C38 N12 C42 116.8(5)
N1 C1 C2 119.8(4)
N1 C1 C6 119.3(4)
C2 C1 C6 120.9(4)
N2 C2 C1 122.0(4)
N2 C2 C3 118.5(4)
C1 C2 C3 119.4(4)
N3 C3 C4 120.7(4)
N3 C3 C2 120.1(4)
C4 C3 C2 119.1(4)
N4 C4 C3 121.3(4)
N4 C4 C5 117.6(4)
C3 C4 C5 121.0(4)
N5 C5 C6 122.3(4)
N5 C5 C4 118.7(4)
C6 C5 C4 119.0(4)
N6 C6 C5 120.0(4)
N6 C6 C1 119.4(4)
C5 C6 C1 120.5(4)
N1 C7 C8 120.7(4)
N1 C7 C13 116.3(4)
C8 C7 C13 123.0(4)
N2 C8 C7 120.9(4)
N2 C8 C18 117.8(4)
C7 C8 C18 121.3(4)
N3 C9 C10 121.1(4)
N3 C9 C23 116.8(4)
C10 C9 C23 122.0(4)
N4 C10 C9 121.8(4)
N4 C10 C28 114.4(4)
C9 C10 C28 123.6(4)
N5 C11 C12 120.2(4)
N5 C11 C33 116.5(4)
C12 C11 C33 123.3(4)
N6 C12 C11 121.7(4)
N6 C12 C38 116.2(3)
C11 C12 C38 121.9(4)
N7 C13 C14 123.3(4)
N7 C13 C7 115.0(4)
C14 C13 C7 121.7(4)
C13 C14 C15 119.2(5)
C13 C14 H14 120.4
C15 C14 H14 120.4
C16 C15 C14 119.4(5)
C16 C15 H15 120.3
C14 C15 H15 120.3
C17 C16 C15 117.1(5)
C17 C16 H16 121.4
C15 C16 H16 121.4
N7 C17 C16 124.8(5)
N7 C17 H17 117.6
C16 C17 H17 117.6
N8 C18 C19 124.8(5)
N8 C18 C8 114.8(4)
C19 C18 C8 120.3(5)
C18 C19 C20 118.1(6)
C18 C19 H19 120.9
C20 C19 H19 120.9
C21 C20 C19 117.6(6)
C21 C20 H20 121.2
C19 C20 H20 121.2
C22 C21 C20 119.5(6)
C22 C21 H21 120.2
C20 C21 H21 120.2
N8 C22 C21 124.0(7)
N8 C22 H22 118.0
C21 C22 H22 118.0
N9 C23 C24 122.4(4)
N9 C23 C9 116.7(4)
C24 C23 C9 120.8(4)
C25 C24 C23 119.1(5)
C25 C24 H24 120.4
C23 C24 H24 120.4
C24 C25 C26 119.0(5)
C24 C25 H25 120.5
C26 C25 H25 120.5
C27 C26 C25 117.2(5)
C27 C26 H26 121.4
C25 C26 H26 121.4
N9 C27 C26 125.5(5)
N9 C27 H27 117.3
C26 C27 H27 117.3
N10 C28 C29 123.2(4)
N10 C28 C10 116.0(4)
C29 C28 C10 120.5(4)
C30 C29 C28 118.4(4)
C30 C29 H29 120.8
C28 C29 H29 120.8
C31 C30 C29 119.0(5)
C31 C30 H30 120.5
C29 C30 H30 120.5
C30 C31 C32 118.7(5)
C30 C31 H31 120.6
C32 C31 H31 120.6
N10 C32 C31 124.0(5)
N10 C32 H32 118.0
C31 C32 H32 118.0
N11 C33 C34 122.9(4)
N11 C33 C11 117.7(4)
C34 C33 C11 119.3(4)
C33 C34 C35 118.5(5)
C33 C34 H34 120.8
C35 C34 H34 120.8
C36 C35 C34 119.8(6)
C36 C35 H35 120.1
C34 C35 H35 120.1
C35 C36 C37 116.8(5)
C35 C36 H36 121.6
C37 C36 H36 121.6
N11 C37 C36 124.9(6)
N11 C37 H37 117.5
C36 C37 H37 117.5
N12 C38 C39 123.1(4)
N12 C38 C12 116.4(4)
C39 C38 C12 120.4(4)
C38 C39 C40 118.6(5)
C38 C39 H39 120.7
C40 C39 H39 120.7
C41 C40 C39 119.2(5)
C41 C40 H40 120.4
C39 C40 H40 120.4
C42 C41 C40 117.6(5)
C42 C41 H41 121.2
C40 C41 H41 121.2
N12 C42 C41 124.6(5)
N12 C42 H42 117.7
C41 C42 H42 117.7
Cl1 C43 Cl2 112.3(5)
Cl1 C43 Cl3 110.1(4)
Cl2 C43 Cl3 110.1(4)
Cl1 C43 H43 108.0
Cl2 C43 H43 108.0
Cl3 C43 H43 108.0
Cl5 C44 Cl6 109.8(3)
Cl5 C44 Cl4 109.9(3)
Cl6 C44 Cl4 109.8(3)
Cl5 C44 H44 109.1
Cl6 C44 H44 109.1
Cl4 C44 H44 109.1

loop_
_geom_bond_atom_site_label_1
_geom_bond_atom_site_label_2
_geom_bond_distance
Cl1 C43 1.728(7)
Cl2 C43 1.730(8)
Cl3 C43 1.780(8)
Cl4 C44 1.756(6)
Cl5 C44 1.740(6)
Cl6 C44 1.748(6)
N1 C7 1.317(5)
N1 C1 1.358(5)
N2 C8 1.324(5)
N2 C2 1.341(6)
N3 C9 1.307(5)
N3 C3 1.344(5)
N4 C10 1.309(5)
N4 C4 1.347(5)
N5 C11 1.316(5)
N5 C5 1.336(5)
N6 C12 1.318(5)
N6 C6 1.365(5)
N7 C17 1.340(6)
N7 C13 1.349(6)
N8 C18 1.334(6)
N8 C22 1.342(7)
N9 C27 1.321(7)
N9 C23 1.327(6)
N10 C28 1.334(6)
N10 C32 1.340(6)
N11 C37 1.309(6)
N11 C33 1.339(6)
N12 C38 1.312(6)
N12 C42 1.331(7)
C1 C2 1.408(6)
C1 C6 1.437(6)
C2 C3 1.466(6)
C3 C4 1.398(6)
C4 C5 1.467(6)
C5 C6 1.399(6)
C7 C8 1.440(6)
C7 C13 1.487(6)
C8 C18 1.500(6)
C9 C10 1.419(6)
C9 C23 1.493(6)
C10 C28 1.491(6)
C11 C12 1.441(6)
C11 C33 1.478(6)
C12 C38 1.495(6)
C13 C14 1.358(7)
C14 C15 1.383(7)
C14 H14 0.9300
C15 C16 1.378(8)
C15 H15 0.9300
C16 C17 1.378(8)
C16 H16 0.9300
C17 H17 0.9300
C18 C19 1.373(7)
C19 C20 1.399(8)
C19 H19 0.9300
C20 C21 1.387(11)
C20 H20 0.9300
C21 C22 1.362(11)
C21 H21 0.9300
C22 H22 0.9300
C23 C24 1.378(7)
C24 C25 1.374(7)
C24 H24 0.9300
C25 C26 1.374(8)
C25 H25 0.9300
C26 C27 1.360(8)
C26 H26 0.9300
C27 H27 0.9300
C28 C29 1.398(6)
C29 C30 1.377(7)
C29 H29 0.9300
C30 C31 1.372(7)
C30 H30 0.9300
C31 C32 1.375(7)
C31 H31 0.9300
C32 H32 0.9300
C33 C34 1.371(6)
C34 C35 1.389(8)
C34 H34 0.9300
C35 C36 1.358(9)
C35 H35 0.9300
C36 C37 1.398(8)
C36 H36 0.9300
C37 H37 0.9300
C38 C39 1.371(7)
C39 C40 1.371(8)
C39 H39 0.9300
C40 C41 1.363(8)
C40 H40 0.9300
C41 C42 1.356(8)
C41 H41 0.9300
C42 H42 0.9300
C43 H43 0.9800
C44 H44 0.9800

loop_
_geom_torsion_atom_site_label_1
_geom_torsion_atom_site_label_2
_geom_torsion_atom_site_label_3
_geom_torsion_atom_site_label_4
_geom_torsion
C7 N1 C1 C2 -0.5(6)
C7 N1 C1 C6 -177.6(4)
C8 N2 C2 C1 -4.9(6)
C8 N2 C2 C3 176.4(4)
N1 C1 C2 N2 6.5(6)
C6 C1 C2 N2 -176.3(4)
N1 C1 C2 C3 -174.8(4)
C6 C1 C2 C3 2.3(6)
C9 N3 C3 C4 2.3(5)
C9 N3 C3 C2 -176.0(4)
N2 C2 C3 N3 -3.3(6)
C1 C2 C3 N3 178.0(4)
N2 C2 C3 C4 178.4(4)
C1 C2 C3 C4 -0.3(6)
C10 N4 C4 C3 -0.8(6)
C10 N4 C4 C5 176.7(4)
N3 C3 C4 N4 -2.3(6)
C2 C3 C4 N4 176.1(4)
N3 C3 C4 C5 -179.7(4)
C2 C3 C4 C5 -1.3(6)
C11 N5 C5 C6 2.1(6)
C11 N5 C5 C4 -176.1(4)
N4 C4 C5 N5 1.8(6)
C3 C4 C5 N5 179.3(4)
N4 C4 C5 C6 -176.5(4)
C3 C4 C5 C6 1.0(6)
C12 N6 C6 C5 -0.3(6)
C12 N6 C6 C1 175.3(4)
N5 C5 C6 N6 -1.7(6)
C4 C5 C6 N6 176.5(4)
N5 C5 C6 C1 -177.2(4)
C4 C5 C6 C1 1.0(6)
N1 C1 C6 N6 -1.1(6)
C2 C1 C6 N6 -178.2(4)
N1 C1 C6 C5 174.5(4)
C2 C1 C6 C5 -2.7(6)
C1 N1 C7 C8 -6.4(6)
C1 N1 C7 C13 172.0(4)
C2 N2 C8 C7 -2.1(6)
C2 N2 C8 C18 177.2(4)
N1 C7 C8 N2 8.1(6)
C13 C7 C8 N2 -170.2(4)
N1 C7 C8 C18 -171.2(4)
C13 C7 C8 C18 10.6(6)
C3 N3 C9 C10 0.6(6)
C3 N3 C9 C23 -178.1(4)
C4 N4 C10 C9 3.7(6)
C4 N4 C10 C28 -170.3(4)
N3 C9 C10 N4 -3.7(6)
C23 C9 C10 N4 174.9(4)
N3 C9 C10 C28 169.6(4)
C23 C9 C10 C28 -11.8(6)
C5 N5 C11 C12 -0.7(6)
C5 N5 C11 C33 -179.8(4)
C6 N6 C12 C11 1.8(6)
C6 N6 C12 C38 -172.6(4)
N5 C11 C12 N6 -1.3(6)
C33 C11 C12 N6 177.7(4)
N5 C11 C12 C38 172.7(4)
C33 C11 C12 C38 -8.2(7)
C17 N7 C13 C14 -1.9(7)
C17 N7 C13 C7 178.0(5)
N1 C7 C13 N7 -135.3(4)
C8 C7 C13 N7 43.1(6)
N1 C7 C13 C14 44.6(6)
C8 C7 C13 C14 -137.0(5)
N7 C13 C14 C15 0.9(8)
C7 C13 C14 C15 -179.0(4)
C13 C14 C15 C16 0.3(8)
C14 C15 C16 C17 -0.3(8)
C13 N7 C17 C16 1.9(9)
C15 C16 C17 N7 -0.9(9)
C22 N8 C18 C19 1.2(7)
C22 N8 C18 C8 179.4(5)
N2 C8 C18 N8 -129.8(4)
C7 C8 C18 N8 49.4(6)
N2 C8 C18 C19 48.4(6)
C7 C8 C18 C19 -132.3(5)
N8 C18 C19 C20 -1.9(7)
C8 C18 C19 C20 180.0(4)
C18 C19 C20 C21 1.4(8)
C19 C20 C21 C22 -0.4(10)
C18 N8 C22 C21 0.0(9)
C20 C21 C22 N8 -0.4(11)
C27 N9 C23 C24 -0.3(7)
C27 N9 C23 C9 -178.9(4)
N3 C9 C23 N9 125.7(4)
C10 C9 C23 N9 -53.0(6)
N3 C9 C23 C24 -53.0(6)
C10 C9 C23 C24 128.4(5)
N9 C23 C24 C25 1.5(8)
C9 C23 C24 C25 -179.9(5)
C23 C24 C25 C26 -1.3(8)
C24 C25 C26 C27 -0.1(9)
C23 N9 C27 C26 -1.3(9)
C25 C26 C27 N9 1.5(9)
C32 N10 C28 C29 2.0(6)
C32 N10 C28 C10 -171.8(4)
N4 C10 C28 N10 131.3(4)
C9 C10 C28 N10 -42.5(6)
N4 C10 C28 C29 -42.8(5)
C9 C10 C28 C29 143.4(4)
N10 C28 C29 C30 -1.2(6)
C10 C28 C29 C30 172.4(4)
C28 C29 C30 C31 -1.0(7)
C29 C30 C31 C32 2.2(8)
C28 N10 C32 C31 -0.7(7)
C30 C31 C32 N10 -1.5(8)
C37 N11 C33 C34 1.0(8)
C37 N11 C33 C11 -178.6(5)
N5 C11 C33 N11 140.1(4)
C12 C11 C33 N11 -39.0(6)
N5 C11 C33 C34 -39.6(6)
C12 C11 C33 C34 141.4(5)
N11 C33 C34 C35 -1.6(8)
C11 C33 C34 C35 178.0(5)
C33 C34 C35 C36 1.6(9)
C34 C35 C36 C37 -0.9(10)
C33 N11 C37 C36 -0.3(9)
C35 C36 C37 N11 0.3(10)
C42 N12 C38 C39 -0.2(9)
C42 N12 C38 C12 179.7(6)
N6 C12 C38 N12 121.7(5)
C11 C12 C38 N12 -52.6(6)
N6 C12 C38 C39 -58.3(6)
C11 C12 C38 C39 127.3(5)
N12 C38 C39 C40 -0.7(9)
C12 C38 C39 C40 179.3(6)
C38 C39 C40 C41 1.0(11)
C39 C40 C41 C42 -0.3(12)
C38 N12 C42 C41 1.0(11)
C40 C41 C42 N12 -0.7(12)

loop_
_cod_related_entry_id
_cod_related_entry_database
_cod_related_entry_code
1 ChemSpider 30661390
